data_9009998
loop_
_publ_author_name
'Rastsvetaeva R K'
'Gurbanova O A'
'Chukanov N V'

_publ_section_title
;
 Crystal structure of greifensteinite
 Ca2Be4(Fe2+,Mn)5(PO4)6(OH)4*6H2O
 Locality: Greifenstein, Saxony, Germany
;
_journal_name_full 'Doklady Chemistry'
_journal_page_first 78
_journal_page_last 81
_journal_paper_doi 10.1023/A:1014787408843
_journal_volume 383
_journal_year 2002
_chemical_formula_sum 'Al0.2 Be2 Ca Fe1.6 H6.71 Mg0.2 Mn0.35 O17 P3'
_chemical_name_mineral Greifensteinite
_space_group_IT_number 15
_symmetry_space_group_name_Hall '-C 2yc'
_symmetry_space_group_name_H-M 'C 1 2/c 1'
_cell_angle_alpha 90
_cell_angle_beta 94.68
_cell_angle_gamma 90
_cell_length_a 15.903
_cell_length_b 11.885
_cell_length_c 6.677
_cell_formula_units_Z 4
_cell_volume 1257.793
_cod_original_formula_sum 'Ca Be2 (Fe1.6 Al.2 Mg.2) Mn.35 P3 O17 H6.71'
_cod_database_code 9009998

loop_
_symmetry_equiv_pos_as_xyz
x,y,z
1/2+x,1/2+y,z
x,-y,1/2+z
1/2+x,1/2-y,1/2+z
-x,y,1/2-z
1/2-x,1/2+y,1/2-z
-x,-y,-z
1/2-x,1/2-y,-z

loop_
_atom_site_type_symbol
_atom_site_label
_atom_site_fract_x
_atom_site_fract_y
_atom_site_fract_z
_atom_site_occupancy
_atom_site_U_iso_or_equiv
_atom_site_attached_hydrogens
Ca Ca 0.00000 0.25800 0.25000 1.00000 0.02069 0
Be Be 0.33230 0.17460 0.29900 1.00000 0.01887 0
Fe Fe 0.17080 0.16190 0.99660 0.80000 0.01520 0
Al Al 0.17080 0.16190 0.99660 0.10000 0.01520 0
Mg Mg 0.17080 0.16190 0.99660 0.10000 0.01520 0
Mn Mn 0.00000 0.00000 0.00000 0.35000 0.01684 0
P P1 0.18670 0.11820 0.47830 1.00000 0.01305 0
P P2 0.00000 0.27400 0.75000 1.00000 0.01596 0
O O1 0.35800 0.49550 0.49360 1.00000 0.01900 0
O O2 0.28040 0.09780 0.44650 1.00000 0.01925 0
O O3 0.14320 0.18310 0.30100 1.00000 0.02090 0
O O4 0.31940 0.31320 0.32720 1.00000 0.01849 0
O O5 0.46170 0.29930 0.07410 1.00000 0.02495 0
O O6 0.43270 0.14920 0.33330 1.00000 0.02508 0
O O-H 0.30070 0.16230 0.06470 1.00000 0.01950 1
O Ow1 0.09390 0.41900 0.22550 1.00000 0.02647 2
O Wat2 0.00000 0.04090 0.25000 0.65000 0.05041 2
O O-H2 0.00000 0.04090 0.25000 0.35000 0.05041 1
H H1 0.07900 0.49400 0.19390 1.00000 0.05066 0
H H2 0.13500 0.41100 0.31500 1.00000 0.06333 0
